data_1566226
loop_
_publ_author_name
'Vladislav V. Gurzhiy'
'Alina R. Izatulina'
'Maria G. Krzhizhanovskaya'
'Mikhail N. Murashko'
'Dar-ya V. Spiridonova'
'Vladimir V. Shilovskikh'
'Sergey V. Krivovichev'

_publ_section_title
;
 Thermal behavior of uranyl selenite minerals derriksite and
 demesmaekerite
;
_journal_name_full 'Journal of GeoSciences'
_journal_page_first 249
_journal_page_last 259
_journal_paper_doi 10.3190/jgeosci.315
_journal_volume 65
_journal_year 2020
_chemical_formula_moiety 'Cu4 H6 O14 Se2 U'
_chemical_formula_sum 'Cu4 H6 O14 Se2 U'
_chemical_formula_weight 880.16
_space_group_crystal_system orthorhombic
_space_group_IT_number 31
_space_group_name_Hall 'P 2ac -2'
_space_group_name_H-M_alt 'P m n 21'
_atom_sites_solution_hydrogens difmap
_atom_sites_solution_primary dual
_cell_angle_alpha 90
_cell_angle_beta 90
_cell_angle_gamma 90
_cell_formula_units_Z 2
_cell_length_a 5.9679(3)
_cell_length_b 5.5501(3)
_cell_length_c 19.0613(9)
_cell_measurement_reflns_used 2726
_cell_measurement_temperature 100(2)
_cell_measurement_theta_max 30.8570
_cell_measurement_theta_min 4.2470
_cell_volume 631.36(6)
_computing_cell_refinement 'CrysAlisPro 1.171.39.44a (Rigaku OD, 2018)'
_computing_data_collection 'CrysAlisPro 1.171.39.44a (Rigaku OD, 2018)'
_computing_data_reduction 'CrysAlisPro 1.171.39.44a (Rigaku OD, 2018)'
_computing_molecular_graphics 'Olex2 1.3 (Dolomanov et al., 2009)'
_computing_publication_material 'Olex2 1.3 (Dolomanov et al., 2009)'
_computing_structure_refinement 'SHELXL 2018/3 (Sheldrick, 2015)'
_computing_structure_solution 'SHELXT 2018/3 (Sheldrick, 2015)'
_diffrn_ambient_environment N~2~
_diffrn_ambient_temperature 100(2)
_diffrn_detector 'CCD plate'
_diffrn_detector_area_resol_mean 10.3829
_diffrn_detector_type Atlas
_diffrn_measured_fraction_theta_full 0.998
_diffrn_measured_fraction_theta_max 0.999
_diffrn_measurement_details
;
List of Runs (angles in degrees, time in seconds):

  # Type    Start    End  Width  t~exp~   \w     \q     \k     \f   Frames
--------------------------------------------------------------------------
  1  \w    -47.00   3.00   1.00   22.50    --  -14.99  77.00-180.00   50
  2  \w    -27.00  19.00   1.00   22.50    --  -14.99 -77.00-150.00   46
  3  \w     42.00  83.00   1.00   22.50    --   16.86 178.00 -30.00   41
  4  \w     31.00  59.00   1.00   22.50    --   16.86 -99.00 120.00   28
  5  \w     -4.00  93.00   1.00   22.50    --   16.86  38.00 120.00   97
  6  \w     -8.00  93.00   1.00   22.50    --   16.86  38.00  30.00  101
;
_diffrn_measurement_device 'four-circle diffractometer'
_diffrn_measurement_device_type 'SuperNova, Dual, Cu at home/near, Atlas'
_diffrn_measurement_method '\w scans'
_diffrn_orient_matrix_type 'CrysAlisPro convention (1999,Acta A55,543-557)'
_diffrn_orient_matrix_UB_11 0.1107012000
_diffrn_orient_matrix_UB_12 0.0330414000
_diffrn_orient_matrix_UB_13 0.0095566000
_diffrn_orient_matrix_UB_21 -0.0239061000
_diffrn_orient_matrix_UB_22 0.1216467000
_diffrn_orient_matrix_UB_23 -0.0085407000
_diffrn_orient_matrix_UB_31 -0.0361605000
_diffrn_orient_matrix_UB_32 0.0206627000
_diffrn_orient_matrix_UB_33 0.0349146000
_diffrn_radiation_monochromator mirror
_diffrn_radiation_probe x-ray
_diffrn_radiation_type 'Mo K\a'
_diffrn_radiation_wavelength 0.71073
_diffrn_reflns_av_R_equivalents 0.0451
_diffrn_reflns_av_unetI/netI 0.0430
_diffrn_reflns_Laue_measured_fraction_full 0.998
_diffrn_reflns_Laue_measured_fraction_max 0.999
_diffrn_reflns_limit_h_max 6
_diffrn_reflns_limit_h_min -7
_diffrn_reflns_limit_k_max 6
_diffrn_reflns_limit_k_min -7
_diffrn_reflns_limit_l_max 22
_diffrn_reflns_limit_l_min -24
_diffrn_reflns_number 5132
_diffrn_reflns_point_group_measured_fraction_full 0.971
_diffrn_reflns_point_group_measured_fraction_max 0.968
_diffrn_reflns_theta_full 25.242
_diffrn_reflns_theta_max 27.494
_diffrn_reflns_theta_min 3.577
_diffrn_source 'micro-focus sealed X-ray tube'
_diffrn_source_type 'SuperNova (Mo) X-ray Source'
_exptl_absorpt_coefficient_mu 25.247
_exptl_absorpt_correction_T_max 0.996
_exptl_absorpt_correction_T_min 0.990
_exptl_absorpt_correction_type analytical
_exptl_absorpt_process_details
;
CrysAlisPro 1.171.39.44a (Rigaku Oxford Diffraction, 2018)
Analytical numeric absorption correction using a multifaceted crystal
			model based on expressions derived by R.C. Clark & J.S. Reid.
(Clark, R. C. & Reid, J. S. (1995). Acta Cryst. A51, 887-897)
Empirical absorption correction using spherical harmonics,
 implemented in SCALE3 ABSPACK scaling algorithm.
;
_exptl_crystal_colour green
_exptl_crystal_density_diffrn 4.630
_exptl_crystal_description prism
_exptl_crystal_F_000 788
_exptl_crystal_size_max 0.108
_exptl_crystal_size_mid 0.06
_exptl_crystal_size_min 0.041
_refine_diff_density_max 1.491
_refine_diff_density_min -1.845
_refine_diff_density_rms 0.255
_refine_ls_abs_structure_details
;
 Classical Flack method preferred over Parsons because s.u. lower.
;
_refine_ls_abs_structure_Flack -0.01(2)
_refine_ls_extinction_coef .
_refine_ls_extinction_method none
_refine_ls_goodness_of_fit_ref 1.032
_refine_ls_hydrogen_treatment refxyz
_refine_ls_matrix_type full
_refine_ls_number_parameters 113
_refine_ls_number_reflns 1538
_refine_ls_number_restraints 7
_refine_ls_restrained_S_all 1.030
_refine_ls_R_factor_all 0.0401
_refine_ls_R_factor_gt 0.0391
_refine_ls_shift/su_max 0.000
_refine_ls_shift/su_mean 0.000
_refine_ls_structure_factor_coef Fsqd
_refine_ls_weighting_details 'w=1/[\s^2^(Fo^2^)+(0.0681P)^2^] where P=(Fo^2^+2Fc^2^)/3'
_refine_ls_weighting_scheme calc
_refine_ls_wR_factor_gt 0.0933
_refine_ls_wR_factor_ref 0.0941
_reflns_Friedel_coverage 0.882
_reflns_Friedel_fraction_full 0.943
_reflns_Friedel_fraction_max 0.935
_reflns_number_gt 1502
_reflns_number_total 1538
_reflns_threshold_expression 'I > 2\s(I)'
_cod_data_source_file Derriksite_SN_-173C_last.cif
_cod_data_source_block derriksite_sn_-173C
_cod_original_cell_volume 631.35(5)
_cod_database_code 1566226
_chemical_oxdiff_formula 'Cu4 U Se2 O14'
_shelx_space_group_comment
;
The symmetry employed for this shelxl refinement is uniquely defined
by the following loop, which should always be used as a source of
symmetry information in preference to the above space-group names.
They are only intended as comments.
;
_reflns_odcompleteness_completeness 99.80
_reflns_odcompleteness_iscentric 1
_reflns_odcompleteness_theta 28.51
_olex2_refinement_description
;
1. Fixed Uiso
 At 1.5 times of:
  All O(H) groups
2. Restrained distances
 O9-H9
 1 with sigma of 0.02
 H9-O5_$5
 2.15 with sigma of 0.02
 O7-H7
 0.9 with sigma of 0.02
 O10-H10
 0.9 with sigma of 0.02
 O8-H8
 0.95 with sigma of 0.02
 H8-O1_$3
 2.1 with sigma of 0.02
3. Uiso/Uaniso restraints and constraints
Uanis(O10) = Uanis(O4)
Uanis(O8) = Uanis(O4)
4. Others
 Fixed Sof: H9(0.5)
;
_olex2_submission_special_instructions 'No special instructions were received'
_oxdiff_exptl_absorpt_empirical_details
;
Empirical correction (ABSPACK) includes:
- Absorption correction using spherical harmonics
- Frame scaling
;
_oxdiff_exptl_absorpt_empirical_full_max 2.336
_oxdiff_exptl_absorpt_empirical_full_min 0.645

loop_
_space_group_symop_operation_xyz
'x, y, z'
'-x+1/2, -y, z+1/2'
'x+1/2, -y, z+1/2'
'-x, y, z'

loop_
_atom_site_label
_atom_site_type_symbol
_atom_site_fract_x
_atom_site_fract_y
_atom_site_fract_z
_atom_site_U_iso_or_equiv
_atom_site_adp_type
_atom_site_occupancy
_atom_site_site_symmetry_order
_atom_site_calc_flag
_atom_site_refinement_flags_posn
_atom_site_refinement_flags_adp
_atom_site_refinement_flags_occupancy
_atom_site_disorder_assembly
_atom_site_disorder_group
U1 U 0.500000 0.18617(15) 0.60650(5) 0.0114(2) Uani 1 2 d S T P . .
Se1 Se 0.000000 -0.1412(4) 0.52727(11) 0.0126(5) Uani 1 2 d S T P . .
Se2 Se 1.000000 0.5108(4) 0.69022(11) 0.0119(5) Uani 1 2 d S T P . .
Cu1 Cu -0.2502(2) 0.6027(3) 0.36182(10) 0.0057(4) Uani 1 1 d . . . . .
Cu2 Cu 0.000000 0.1069(4) 0.35376(15) 0.0052(5) Uani 1 2 d S T P . .
Cu3 Cu -0.500000 0.0974(4) 0.35621(15) 0.0047(4) Uani 1 2 d S T P . .
O1 O 0.500000 0.464(3) 0.5576(9) 0.018(3) Uani 1 2 d S T P . .
O2 O 0.500000 -0.084(3) 0.6562(8) 0.019(4) Uani 1 2 d S T P . .
O3 O 0.2206(19) 0.061(3) 0.5342(6) 0.018(3) Uani 1 1 d . . . . .
O4 O 0.000000 -0.202(3) 0.4417(8) 0.0068(14) Uani 1 2 d S T P . .
O5 O 0.780(2) 0.313(2) 0.6821(7) 0.017(3) Uani 1 1 d . . . . .
O6 O 1.000000 0.561(3) 0.7757(8) 0.008(3) Uani 1 2 d S T P . .
O7 O -0.2544(19) 0.274(2) 0.4025(6) 0.008(2) Uani 1 1 d D . . . .
H7 H -0.24(3) 0.26(4) 0.449(2) 0.012 Uiso 1 1 d D U . . .
O8 O -0.500000 0.720(3) 0.4146(8) 0.0068(14) Uani 1 2 d DS T P . .
H8 H -0.500000 0.64(4) 0.459(7) 0.010 Uiso 1 2 d DS U P . .
O9 O 0.000000 0.485(3) 0.3085(8) 0.008(3) Uani 1 2 d DS T P . .
H9 H 0.10(3) 0.55(6) 0.271(10) 0.012 Uiso 0.5 1 d D U P . .
O10 O -0.2479(14) -0.076(2) 0.3127(6) 0.0068(14) Uani 1 1 d D . . . .
H10 H -0.26(3) -0.09(4) 0.266(2) 0.010 Uiso 1 1 d D U . . .

loop_
_atom_site_aniso_label
_atom_site_aniso_U_11
_atom_site_aniso_U_22
_atom_site_aniso_U_33
_atom_site_aniso_U_23
_atom_site_aniso_U_13
_atom_site_aniso_U_12
U1 0.0094(3) 0.0182(4) 0.0068(3) -0.0026(3) 0.000 0.000
Se1 0.0112(10) 0.0177(12) 0.0088(11) 0.0018(8) 0.000 0.000
Se2 0.0105(9) 0.0165(12) 0.0085(10) 0.0014(8) 0.000 0.000
Cu1 0.0032(8) 0.0043(8) 0.0096(9) 0.0004(7) 0.0008(7) 0.0006(6)
Cu2 0.0017(9) 0.0044(11) 0.0097(11) -0.0001(10) 0.000 0.000
Cu3 0.0017(9) 0.0035(11) 0.0089(11) -0.0014(10) 0.000 0.000
O1 0.016(8) 0.016(9) 0.021(8) 0.001(7) 0.000 0.000
O2 0.029(9) 0.025(10) 0.004(7) 0.002(7) 0.000 0.000
O3 0.012(5) 0.029(7) 0.014(6) -0.005(5) 0.003(4) -0.007(5)
O4 0.005(3) 0.008(4) 0.007(3) 0.000(3) 0.000 0.000
O5 0.019(5) 0.017(7) 0.015(6) -0.007(5) 0.000(5) -0.002(5)
O6 0.007(7) 0.008(7) 0.009(7) -0.007(6) 0.000 0.000
O7 0.006(5) 0.007(6) 0.011(6) -0.004(4) 0.001(4) 0.000(4)
O8 0.005(3) 0.008(4) 0.007(3) 0.000(3) 0.000 0.000
O9 0.005(6) 0.009(7) 0.010(7) -0.005(6) 0.000 0.000
O10 0.005(3) 0.008(4) 0.007(3) 0.000(3) 0.000 0.000

loop_
_atom_type_symbol
_atom_type_description
_atom_type_scat_dispersion_real
_atom_type_scat_dispersion_imag
_atom_type_scat_source
Cu Cu 0.3201 1.2651 'International Tables Vol C Tables 4.2.6.8 and 6.1.1.4'
H H 0.0000 0.0000 'International Tables Vol C Tables 4.2.6.8 and 6.1.1.4'
O O 0.0106 0.0060 'International Tables Vol C Tables 4.2.6.8 and 6.1.1.4'
Se Se -0.0929 2.2259 'International Tables Vol C Tables 4.2.6.8 and 6.1.1.4'
U U -9.6767 9.6646 'International Tables Vol C Tables 4.2.6.8 and 6.1.1.4'

loop_
_exptl_crystal_face_index_h
_exptl_crystal_face_index_k
_exptl_crystal_face_index_l
_exptl_crystal_face_perp_dist
-3 1 25 0.0213
-8 0 1 0.0487
8 0 5 0.0396
-2 5 19 0.0250
1 7 -11 0.0187
2 -4 -21 0.0323
-1 -7 10 0.0219

loop_
_geom_angle_atom_site_label_1
_geom_angle_atom_site_label_2
_geom_angle_atom_site_label_3
_geom_angle
_geom_angle_site_symmetry_1
_geom_angle_site_symmetry_3
O1 U1 O3 87.0(5) . .
O1 U1 O3 87.0(5) . 4_655
O1 U1 O5 93.5(5) . .
O1 U1 O5 93.5(5) . 4_655
O2 U1 O1 178.9(9) . .
O2 U1 O3 93.8(5) . 4_655
O2 U1 O3 93.8(5) . .
O2 U1 O5 85.7(5) . .
O2 U1 O5 85.7(5) . 4_655
O3 U1 O3 94.5(6) 4_655 .
O3 U1 O5 86.6(4) . 4_655
O3 U1 O5 178.8(5) . .
O3 U1 O5 86.6(4) 4_655 .
O3 U1 O5 178.8(5) 4_655 4_655
O5 U1 O5 92.2(6) . 4_655
O3 Se1 O3 98.7(9) . 4
O4 Se1 O3 101.9(5) . 4
O4 Se1 O3 101.9(5) . .
O5 Se2 O5 99.8(8) 4_755 .
O6 Se2 O5 101.4(6) . .
O6 Se2 O5 101.4(6) . 4_755
O4 Cu1 Cu1 51.4(2) 1_565 4
O4 Cu1 O6 175.0(5) 1_565 2_564
O6 Cu1 Cu1 128.4(2) 2_564 4
O7 Cu1 Cu1 90.7(3) . 4
O7 Cu1 O4 100.1(5) . 1_565
O7 Cu1 O6 84.9(5) . 2_564
O7 Cu1 O10 175.3(5) . 1_565
O8 Cu1 Cu1 141.2(4) . 4
O8 Cu1 O4 89.9(4) . 1_565
O8 Cu1 O6 90.3(4) . 2_564
O8 Cu1 O7 95.5(6) . .
O8 Cu1 O9 179.8(6) . .
O8 Cu1 O10 87.1(5) . 1_565
O9 Cu1 Cu1 39.0(4) . 4
O9 Cu1 O4 90.3(4) . 1_565
O9 Cu1 O6 89.5(4) . 2_564
O9 Cu1 O7 84.4(6) . .
O9 Cu1 O10 92.9(5) . 1_565
O10 Cu1 Cu1 89.6(2) 1_565 4
O10 Cu1 O4 83.7(5) 1_565 1_565
O10 Cu1 O6 91.3(4) 1_565 2_564
O7 Cu2 O4 90.4(4) . .
O7 Cu2 O4 90.4(4) 4 .
O7 Cu2 O7 98.2(7) 4 .
O7 Cu2 O9 75.5(4) 4 .
O7 Cu2 O9 75.5(4) . .
O9 Cu2 O4 158.1(5) . .
O10 Cu2 O4 84.7(4) 4 .
O10 Cu2 O4 84.7(4) . .
O10 Cu2 O7 175.1(5) . 4
O10 Cu2 O7 81.6(4) 4 4
O10 Cu2 O7 175.1(5) 4 .
O10 Cu2 O7 81.6(4) . .
O10 Cu2 O9 109.1(4) . .
O10 Cu2 O9 109.1(4) 4 .
O10 Cu2 O10 98.2(6) 4 .
Cu3 Cu3 Cu2 0(10) 4_455 1_455
Cu3 Cu3 O6 0(10) 4_455 2_564
Cu3 Cu3 O7 0(10) 4_455 4_455
Cu3 Cu3 O7 0(10) 4_455 .
Cu3 Cu3 O8 0(10) 4_455 1_545
Cu3 Cu3 O10 0(10) 4_455 .
Cu3 Cu3 O10 0(10) 4_455 4_455
O6 Cu3 Cu2 88.65(7) 2_564 1_455
O7 Cu3 Cu2 41.9(3) 4_455 1_455
O7 Cu3 Cu2 137.8(3) . 1_455
O7 Cu3 O6 84.0(4) . 2_564
O7 Cu3 O6 84.0(4) 4_455 2_564
O7 Cu3 O7 96.0(7) 4_455 .
O7 Cu3 O8 103.2(4) . 1_545
O7 Cu3 O8 103.2(5) 4_455 1_545
O8 Cu3 Cu2 91.32(7) 1_545 1_455
O8 Cu3 O6 168.9(5) 1_545 2_564
O10 Cu3 Cu2 140.0(3) . 1_455
O10 Cu3 Cu2 40.4(3) 4_455 1_455
O10 Cu3 O6 96.6(4) . 2_564
O10 Cu3 O6 96.6(4) 4_455 2_564
O10 Cu3 O7 82.2(4) 4_455 4_455
O10 Cu3 O7 178.0(5) . 4_455
O10 Cu3 O7 178.0(5) 4_455 .
O10 Cu3 O7 82.2(4) . .
O10 Cu3 O8 76.5(4) . 1_545
O10 Cu3 O8 76.5(4) 4_455 1_545
O10 Cu3 O10 99.6(6) 4_455 .
Se1 O3 U1 143.2(7) . .
Se1 O4 Cu1 135.7(4) . 4_545
Se1 O4 Cu1 135.7(4) . 1_545
Se1 O4 Cu2 122.6(8) . .
Cu1 O4 Cu1 77.3(5) 1_545 4_545
Cu1 O4 Cu2 83.1(4) 1_545 .
Cu1 O4 Cu2 83.1(4) 4_545 .
Se2 O5 U1 143.3(8) . .
Se2 O6 Cu1 127.6(5) . 2_565
Se2 O6 Cu1 127.6(5) . 3_665
Se2 O6 Cu3 138.8(9) . 2_565
Cu1 O6 Cu1 76.9(5) 3_665 2_565
Cu1 O6 Cu3 82.2(4) 2_565 2_565
Cu1 O6 Cu3 82.2(4) 3_665 2_565
Cu1 O7 Cu2 103.6(5) . .
Cu1 O7 H7 118(10) . .
Cu2 O7 H7 110(10) . .
Cu3 O7 Cu1 106.9(5) 4_455 .
Cu3 O7 Cu1 106.9(5) . .
Cu3 O7 Cu2 97.2(5) 4_455 .
Cu3 O7 Cu2 97.2(5) . .
Cu3 O7 Cu3 0.00(19) 4_455 .
Cu3 O7 H7 118(10) 4_455 .
Cu3 O7 H7 118(10) . .
Cu1 O8 Cu1 102.4(7) 4_455 .
Cu1 O8 Cu3 93.0(5) . 1_565
Cu1 O8 Cu3 93.0(5) 4_455 1_565
Cu1 O8 H8 108(9) 4_455 .
Cu1 O8 H8 108(9) . .
Cu3 O8 H8 146(10) 1_565 .
Cu1 O9 Cu1 102.0(7) 4 .
Cu1 O9 Cu2 96.5(5) . .
Cu1 O9 Cu2 96.5(5) 4 .
Cu1 O9 H9 78(10) 4 .
Cu1 O9 H9 138(10) . .
Cu2 O9 H9 126(10) . .
Cu1 O10 H10 111(10) 1_545 .
Cu2 O10 Cu1 106.2(5) . 1_545
Cu2 O10 Cu3 98.9(5) . .
Cu2 O10 Cu3 98.9(5) . 4_455
Cu2 O10 H10 121(10) . .
Cu3 O10 Cu1 103.4(5) . 1_545
Cu3 O10 Cu1 103.4(5) 4_455 1_545
Cu3 O10 Cu3 0.00(15) 4_455 .
Cu3 O10 H10 115(10) 4_455 .
Cu3 O10 H10 115(10) . .

loop_
_geom_bond_atom_site_label_1
_geom_bond_atom_site_label_2
_geom_bond_distance
_geom_bond_site_symmetry_2
U1 O1 1.802(18) .
U1 O2 1.776(18) .
U1 O3 2.271(12) 4_655
U1 O3 2.271(12) .
U1 O5 2.315(13) .
U1 O5 2.315(12) 4_655
Se1 O3 1.736(13) .
Se1 O3 1.736(12) 4
Se1 O4 1.666(15) .
Se2 O5 1.720(12) 4_755
Se2 O5 1.720(12) .
Se2 O6 1.653(15) .
Cu1 Cu1 2.986(3) 4
Cu1 O4 2.391(12) 1_565
Cu1 O6 2.398(13) 2_564
Cu1 O7 1.982(13) .
Cu1 O8 1.912(10) .
Cu1 O9 1.922(10) .
Cu1 O10 2.014(11) 1_565
Cu2 O4 2.399(16) .
Cu2 O7 2.008(11) 4
Cu2 O7 2.008(11) .
Cu2 O9 2.267(16) .
Cu2 O10 1.958(10) 4
Cu2 O10 1.958(10) .
Cu3 Cu3 0.000(7) 4_455
Cu3 O6 2.438(15) 2_564
Cu3 O7 1.973(12) 4_455
Cu3 O7 1.973(12) .
Cu3 O8 2.374(16) 1_545
Cu3 O10 1.970(10) 4_455
Cu3 O10 1.970(10) .
O7 H7 0.90(3) .
O8 H8 0.96(2) .
O9 H9 1.00(3) .
O10 H10 0.89(3) .

loop_
_geom_torsion_atom_site_label_1
_geom_torsion_atom_site_label_2
_geom_torsion_atom_site_label_3
_geom_torsion_atom_site_label_4
_geom_torsion
_geom_torsion_site_symmetry_1
_geom_torsion_site_symmetry_2
_geom_torsion_site_symmetry_3
_geom_torsion_site_symmetry_4
O3 Se1 O3 U1 108.9(11) 4 . . .
O3 Se1 O4 Cu1 65.8(11) . . . 4_545
O3 Se1 O4 Cu1 167.5(10) 4 . . 4_545
O3 Se1 O4 Cu1 -167.5(10) . . . 1_545
O3 Se1 O4 Cu1 -65.8(11) 4 . . 1_545
O3 Se1 O4 Cu2 -50.8(5) . . . .
O3 Se1 O4 Cu2 50.8(5) 4 . . .
O4 Se1 O3 U1 -146.8(11) . . . .
O5 Se2 O5 U1 -106.2(11) 4_755 . . .
O5 Se2 O6 Cu1 -103.0(8) 4_755 . . 2_565
O5 Se2 O6 Cu1 0.4(9) 4_755 . . 3_665
O5 Se2 O6 Cu1 -0.4(9) . . . 2_565
O5 Se2 O6 Cu1 103.0(8) . . . 3_665
O5 Se2 O6 Cu3 -128.7(4) . . . 2_565
O5 Se2 O6 Cu3 128.7(4) 4_755 . . 2_565
O6 Se2 O5 U1 150.0(10) . . . .

loop_
_exptl_oxdiff_crystal_face_indexfrac_h
_exptl_oxdiff_crystal_face_indexfrac_k
_exptl_oxdiff_crystal_face_indexfrac_l
_exptl_oxdiff_crystal_face_x
_exptl_oxdiff_crystal_face_y
_exptl_oxdiff_crystal_face_z
-2.6320 1.2167 25.1936 -0.0104 -0.0042 0.9999
-8.4076 0.1667 0.5799 -0.9197 0.2163 0.3277
8.2525 0.1046 5.1923 0.9666 -0.2289 -0.1150
-2.1224 5.1811 18.9871 0.1177 0.5188 0.8467
0.8673 7.0849 -11.0871 0.2241 0.9358 -0.2721
2.3067 -4.3550 -21.0966 -0.0902 -0.4047 -0.9100
-0.7693 -7.2103 10.1697 -0.2262 -0.9456 0.2339
